data_2015227
loop_
_publ_author_name
'Boris Shivachev'
'Rosica Petrova'
'Marin Marinov'
'Neyko Stoyanov'
'Anife Ahmedova'
'Mariana Mitewa'

_publ_section_title
;
 Four cycloalkanespiro-4'-imidazolidine-2',5'-dithiones
;
_journal_coeditor_code BM1624
_journal_issue 4
_journal_name_full 'Acta Crystallographica Section C'
_journal_page_first o211
_journal_page_last o215
_journal_paper_doi 10.1107/S0108270106003489
_journal_volume 62
_journal_year 2006
_chemical_formula_iupac 'C7 H10 N2 S2'
_chemical_formula_moiety 'C7 H10 N2 S2'
_chemical_formula_sum 'C7 H10 N2 S2'
_chemical_formula_weight 186.29
_chemical_melting_point 495
_chemical_name_common
;
cyclopentanespiro-4'-imidazolidine-2',5'-dithione
;
_chemical_name_systematic
;
1,3-diazaspiro[4.4]nonane-2,4-dithione
;
_space_group_IT_number 19
_symmetry_cell_setting orthorhombic
_symmetry_space_group_name_Hall 'P 2ac 2ab'
_symmetry_space_group_name_H-M 'P 21 21 21'
_atom_sites_solution_hydrogens geom
_atom_sites_solution_primary direct
_atom_sites_solution_secondary difmap
_cell_angle_alpha 90.00
_cell_angle_beta 90.00
_cell_angle_gamma 90.00
_cell_formula_units_Z 4
_cell_length_a 7.898(5)
_cell_length_b 8.4607(19)
_cell_length_c 13.587(2)
_cell_measurement_reflns_used 22
_cell_measurement_temperature 290(2)
_cell_measurement_theta_max 20.68
_cell_measurement_theta_min 20.25
_cell_volume 907.9(6)
_computing_cell_refinement 'CAD-4 Express'
_computing_data_collection 'CAD-4 Express (Enraf--Nonius, 1994)'
_computing_data_reduction 'XCAD4 (Harms & Wocadlo, 1995)'
_computing_molecular_graphics
;
Ortep-3 for Windows (Farrugia, 1997) and
Mercury 1.4 (Bruno <i>et al.</i>,  2002)
;
_computing_publication_material 'WinGX (Farrugia, 1999)'
_computing_structure_refinement 'SHELXL97 (Sheldrick, 1997)'
_computing_structure_solution 'SHELXS97 (Sheldrick, 1997)'
_diffrn_ambient_temperature 290(2)
_diffrn_measured_fraction_theta_full 1.000
_diffrn_measured_fraction_theta_max 1.000
_diffrn_measurement_device '\k-geometry diffractometer'
_diffrn_measurement_device_type 'Enraf--Nonius CAD-4'
_diffrn_measurement_method 'non-profiled omega/2theta scans'
_diffrn_radiation_monochromator graphite
_diffrn_radiation_source 'fine-focus sealed tube'
_diffrn_radiation_type MoK\a
_diffrn_radiation_wavelength 0.71073
_diffrn_reflns_av_R_equivalents 0.0564
_diffrn_reflns_av_sigmaI/netI 0.0619
_diffrn_reflns_limit_h_max 10
_diffrn_reflns_limit_h_min 0
_diffrn_reflns_limit_k_max 11
_diffrn_reflns_limit_k_min 0
_diffrn_reflns_limit_l_max 17
_diffrn_reflns_limit_l_min -17
_diffrn_reflns_number 2483
_diffrn_reflns_theta_full 27.96
_diffrn_reflns_theta_max 27.96
_diffrn_reflns_theta_min 2.84
_diffrn_standards_decay_% 2
_diffrn_standards_interval_time 120
_diffrn_standards_number 3
_exptl_absorpt_coefficient_mu 0.524
_exptl_absorpt_correction_type none
_exptl_crystal_colour orange
_exptl_crystal_density_diffrn 1.363
_exptl_crystal_density_method 'not measured'
_exptl_crystal_description 'square prism'
_exptl_crystal_F_000 392
_exptl_crystal_size_max 0.24
_exptl_crystal_size_mid 0.20
_exptl_crystal_size_min 0.20
_refine_diff_density_max 0.259
_refine_diff_density_min -0.287
_refine_ls_abs_structure_details 'Flack (1983), 911 Friedel pairs'
_refine_ls_abs_structure_Flack 0.06(16)
_refine_ls_extinction_method none
_refine_ls_goodness_of_fit_ref 1.054
_refine_ls_hydrogen_treatment constr
_refine_ls_matrix_type full
_refine_ls_number_parameters 100
_refine_ls_number_reflns 2198
_refine_ls_number_restraints 0
_refine_ls_restrained_S_all 1.054
_refine_ls_R_factor_all 0.0849
_refine_ls_R_factor_gt 0.0509
_refine_ls_shift/su_max 0.000
_refine_ls_shift/su_mean 0.000
_refine_ls_structure_factor_coef Fsqd
_refine_ls_weighting_details 'calc w=1/[\s^2^(Fo^2^)+(0.0446P)^2^+0.3808P] where P=(Fo^2^+2Fc^2^)/3'
_refine_ls_weighting_scheme calc
_refine_ls_wR_factor_gt 0.1118
_refine_ls_wR_factor_ref 0.1257
_reflns_number_gt 1629
_reflns_number_total 2198
_reflns_threshold_expression I>2\s(I)
_cod_data_source_file bm1624.cif
_cod_data_source_block I
_cod_database_code 2015227

loop_
_symmetry_equiv_pos_as_xyz
'x, y, z'
'-x+1/2, -y, z+1/2'
'x+1/2, -y+1/2, -z'
'-x, y+1/2, -z+1/2'

loop_
_atom_site_type_symbol
_atom_site_label
_atom_site_fract_x
_atom_site_fract_y
_atom_site_fract_z
_atom_site_U_iso_or_equiv
_atom_site_adp_type
_atom_site_calc_flag
_atom_site_refinement_flags
_atom_site_occupancy
S S1 -0.08105(12) 0.14147(10) 0.73014(7) 0.0490(3) Uani d . 1
S S2 0.42294(17) 0.36691(13) 0.95075(10) 0.0758(4) Uani d . 1
N N1 0.1853(4) 0.0174(3) 0.8266(2) 0.0445(8) Uani d . 1
H H1 0.1597 -0.0787 0.8125 0.053 Uiso calc R 1
N N3 0.1704(4) 0.2716(3) 0.8361(2) 0.0364(6) Uani d . 1
H H3 0.1335 0.3658 0.8258 0.044 Uiso calc R 1
C C2 0.0955(4) 0.1392(4) 0.7984(2) 0.0338(6) Uani d . 1
C C4 0.3087(4) 0.2393(4) 0.8914(3) 0.0411(8) Uani d . 1
C C5 0.3338(4) 0.0617(4) 0.8848(3) 0.0366(7) Uani d . 1
C C6 0.4999(5) 0.0135(5) 0.8350(3) 0.0583(11) Uani d . 1
H H6A 0.4864 0.0103 0.7640 0.070 Uiso calc R 1
H H6B 0.5893 0.0878 0.8510 0.070 Uiso calc R 1
C C7 0.5410(7) -0.1478(6) 0.8742(4) 0.0899(17) Uani d . 1
H H7A 0.5127 -0.2278 0.8258 0.108 Uiso calc R 1
H H7B 0.6610 -0.1554 0.8887 0.108 Uiso calc R 1
C C8 0.4421(7) -0.1716(6) 0.9636(3) 0.0804(15) Uani d . 1
H H8A 0.5170 -0.1934 1.0185 0.096 Uiso calc R 1
H H8B 0.3670 -0.2614 0.9553 0.096 Uiso calc R 1
C C9 0.3411(5) -0.0266(4) 0.9840(3) 0.0465(9) Uani d . 1
H H9A 0.3957 0.0378 1.0338 0.056 Uiso calc R 1
H H9B 0.2282 -0.0538 1.0064 0.056 Uiso calc R 1

loop_
_atom_site_aniso_label
_atom_site_aniso_U_11
_atom_site_aniso_U_22
_atom_site_aniso_U_33
_atom_site_aniso_U_12
_atom_site_aniso_U_13
_atom_site_aniso_U_23
S1 0.0486(5) 0.0299(4) 0.0686(6) 0.0001(5) -0.0247(4) -0.0010(4)
S2 0.0832(8) 0.0430(5) 0.1014(9) -0.0149(7) -0.0503(7) -0.0013(6)
N1 0.0463(19) 0.0266(14) 0.061(2) 0.0025(13) -0.0171(16) -0.0035(13)
N3 0.0395(16) 0.0238(12) 0.0460(15) -0.0011(11) -0.0064(13) -0.0004(12)
C2 0.0351(15) 0.0288(14) 0.0376(16) -0.0035(17) -0.0030(13) 0.0001(14)
C4 0.0425(19) 0.0331(16) 0.0476(19) -0.0061(14) -0.0060(19) 0.0056(18)
C5 0.0330(16) 0.0325(15) 0.0442(19) 0.0004(13) -0.0074(18) 0.0022(16)
C6 0.047(2) 0.064(3) 0.065(2) 0.012(2) 0.010(2) 0.008(2)
C7 0.090(4) 0.075(3) 0.105(4) 0.046(3) 0.026(3) 0.015(3)
C8 0.105(4) 0.063(3) 0.073(3) 0.044(3) 0.015(3) 0.016(2)
C9 0.054(2) 0.0419(19) 0.044(2) 0.0103(18) -0.0008(18) 0.0049(16)

loop_
_atom_type_symbol
_atom_type_description
_atom_type_scat_dispersion_real
_atom_type_scat_dispersion_imag
_atom_type_scat_source
C C 0.0033 0.0016 'International Tables Vol C Tables 4.2.6.8 and 6.1.1.4'
H H 0.0000 0.0000 'International Tables Vol C Tables 4.2.6.8 and 6.1.1.4'
N N 0.0061 0.0033 'International Tables Vol C Tables 4.2.6.8 and 6.1.1.4'
S S 0.1246 0.1234 'International Tables Vol C Tables 4.2.6.8 and 6.1.1.4'

loop_
_geom_angle_atom_site_label_1
_geom_angle_atom_site_label_2
_geom_angle_atom_site_label_3
_geom_angle
N1 C2 N3 107.5(3)
N1 C2 S1 128.5(3)
N3 C2 S1 124.0(2)
N3 C4 C5 105.8(3)
N3 C4 S2 126.2(3)
C5 C4 S2 128.0(3)
N1 C5 C4 100.4(3)
N1 C5 C6 112.3(3)
C4 C5 C6 113.7(3)
N1 C5 C9 112.2(3)
C4 C5 C9 115.6(3)
C6 C5 C9 103.0(3)
C7 C6 C5 105.7(4)
C7 C6 H6A 110.6
C5 C6 H6A 110.6
C7 C6 H6B 110.6
C5 C6 H6B 110.6
H6A C6 H6B 108.7
C8 C7 C6 107.8(4)
C8 C7 H7A 110.1
C6 C7 H7A 110.1
C8 C7 H7B 110.1
C6 C7 H7B 110.1
H7A C7 H7B 108.5
C7 C8 C9 109.2(4)
C7 C8 H8A 109.8
C9 C8 H8A 109.8
C7 C8 H8B 109.8
C9 C8 H8B 109.8
H8A C8 H8B 108.3
C8 C9 C5 104.8(3)
C8 C9 H9A 110.8
C5 C9 H9A 110.8
C8 C9 H9B 110.8
C5 C9 H9B 110.8
H9A C9 H9B 108.9
C2 N1 C5 113.0(3)
C2 N1 H1 123.5
C5 N1 H1 123.5
C4 N3 C2 113.1(3)
C4 N3 H3 123.4
C2 N3 H3 123.4

loop_
_geom_bond_atom_site_label_1
_geom_bond_atom_site_label_2
_geom_bond_distance
_geom_bond_publ_flag
C2 N1 1.309(4) yes
C2 N3 1.366(4) yes
C2 S1 1.674(3) yes
C4 N3 1.353(4) yes
C4 C5 1.519(4) yes
C4 S2 1.622(4) yes
C5 N1 1.463(4) yes
C5 C6 1.532(5) ?
C5 C9 1.543(5) ?
C6 C7 1.500(6) ?
C6 H6A 0.9700 ?
C6 H6B 0.9700 ?
C7 C8 1.458(6) ?
C7 H7A 0.9700 ?
C7 H7B 0.9700 ?
C8 C9 1.490(5) ?
C8 H8A 0.9700 ?
C8 H8B 0.9700 ?
C9 H9A 0.9700 ?
C9 H9B 0.9700 ?
N1 H1 0.8600 ?
N3 H3 0.8600 ?

loop_
_geom_hbond_atom_site_label_D
_geom_hbond_atom_site_label_H
_geom_hbond_atom_site_label_A
_geom_hbond_site_symmetry_A
_geom_hbond_distance_DH
_geom_hbond_distance_HA
_geom_hbond_distance_DA
_geom_hbond_angle_DHA
_geom_hbond_publ_flag
N1 H1 S1 4_546 0.86 2.51 3.375(3) 179 yes
N3 H3 S1 4_556 0.86 2.49 3.332(3) 167 yes

loop_
_cod_related_entry_id
_cod_related_entry_database
_cod_related_entry_code
1 ChemSpider 2328491
